data_2208036
loop_
_publ_author_name
'Hema, R.'
'Parthasarathi, V.'
'Ravikumar, K.'
'Pandiarajan, K.'
'Murugavel, K.'

_publ_section_title
<i>c</i>-5-Hydroxy-<i>r</i>-2,<i>c</i>-4-bis(isopropoxycarbonyl)-<i>t</i>-5-methyl-<i>t</i>-3-phenylcyclohexanone
_journal_coeditor_code CV6634
_journal_issue 2
_journal_name_full 'Acta Crystallographica Section E'
_journal_page_first o703
_journal_page_last o705
_journal_paper_doi 10.1107/S1600536806001772
_journal_volume 62
_journal_year 2006
_chemical_formula_iupac 'C21 H28 O6'
_chemical_formula_moiety 'C21 H28 O6'
_chemical_formula_sum 'C21 H28 O6'
_chemical_formula_weight 376.43
_chemical_name_systematic c-5-Hydroxy-r-2,c-4-bis(isopropoxycarbonyl)-t-5-methyl-t-3-phenylcyclohexanone
_space_group_IT_number 15
_symmetry_cell_setting monoclinic
_symmetry_space_group_name_Hall '-C 2yc'
_symmetry_space_group_name_H-M 'C 1 2/c 1'
_atom_sites_solution_hydrogens geom
_atom_sites_solution_primary direct
_atom_sites_solution_secondary difmap
_audit_creation_method SHELXL-97
_cell_angle_alpha 90.00
_cell_angle_beta 99.893(3)
_cell_angle_gamma 90.00
_cell_formula_units_Z 8
_cell_length_a 35.775(6)
_cell_length_b 5.7948(10)
_cell_length_c 20.174(3)
_cell_measurement_reflns_used 8602
_cell_measurement_temperature 273(2)
_cell_measurement_theta_max 27.88
_cell_measurement_theta_min 2.18
_cell_volume 4120.1(12)
_computing_cell_refinement 'SAINT (Bruker, 2001)'
_computing_data_collection 'SMART (Bruker, 2001)'
_computing_data_reduction SAINT
_computing_molecular_graphics 'WinGX (Version 1.64.05; Farrugia, 1999)'
_computing_publication_material SHELXL97
_computing_structure_refinement 'SHELXL97 (Sheldrick, 1997)'
_computing_structure_solution 'SHELXS97 (Sheldrick, 1997)'
_diffrn_ambient_temperature 273(2)
_diffrn_detector_area_resol_mean \w
_diffrn_measured_fraction_theta_full 0.999
_diffrn_measured_fraction_theta_max 0.999
_diffrn_measurement_device_type 'Bruker SMART APEX CCD Area Detector'
_diffrn_measurement_method '\w or \f scans?'
_diffrn_radiation_monochromator graphite
_diffrn_radiation_source 'fine-focus sealed tube'
_diffrn_radiation_type MoK\a
_diffrn_radiation_wavelength 0.71073
_diffrn_reflns_av_R_equivalents 0.0193
_diffrn_reflns_av_sigmaI/netI 0.0150
_diffrn_reflns_limit_h_max 42
_diffrn_reflns_limit_h_min -42
_diffrn_reflns_limit_k_max 6
_diffrn_reflns_limit_k_min -6
_diffrn_reflns_limit_l_max 23
_diffrn_reflns_limit_l_min -23
_diffrn_reflns_number 18792
_diffrn_reflns_theta_full 25.00
_diffrn_reflns_theta_max 25.00
_diffrn_reflns_theta_min 2.05
_diffrn_standards_number 0
_exptl_absorpt_coefficient_mu 0.088
_exptl_absorpt_correction_type none
_exptl_crystal_colour colourless
_exptl_crystal_density_diffrn 1.214
_exptl_crystal_density_method 'not measured'
_exptl_crystal_description block
_exptl_crystal_F_000 1616
_exptl_crystal_size_max 0.19
_exptl_crystal_size_mid 0.11
_exptl_crystal_size_min 0.09
_refine_diff_density_max 0.196
_refine_diff_density_min -0.144
_refine_ls_extinction_method none
_refine_ls_goodness_of_fit_ref 1.046
_refine_ls_hydrogen_treatment constr
_refine_ls_matrix_type full
_refine_ls_number_parameters 250
_refine_ls_number_reflns 3617
_refine_ls_number_restraints 0
_refine_ls_restrained_S_all 1.046
_refine_ls_R_factor_all 0.0421
_refine_ls_R_factor_gt 0.0374
_refine_ls_shift/su_max 0.000
_refine_ls_shift/su_mean 0.000
_refine_ls_structure_factor_coef Fsqd
_refine_ls_weighting_details 'calc w=1/[\s^2^(Fo^2^)+(0.0482P)^2^+2.014P] where P=(Fo^2^+2Fc^2^)/3'
_refine_ls_weighting_scheme calc
_refine_ls_wR_factor_gt 0.0998
_refine_ls_wR_factor_ref 0.1043
_reflns_number_gt 3175
_reflns_number_total 3617
_reflns_threshold_expression I>2\s(I)
_cod_data_source_file cv6634.cif
_cod_data_source_block I
_cod_depositor_comments
;
The following automatic conversions were performed:
'_symmetry_cell_setting' value 'Monoclinic' changed to 'monoclinic'
according to '/home/saulius/struct/CIF-dictionaries/cif_core.dic'
dictionary named 'cif_core.dic' version 2.4.1 from 2010-06-29.

Automatic conversion script
Id: cif_fix_enum 1527 2010-12-29 10:47:43Z saulius 

The following automatic conversions were performed:

'_symmetry_cell_setting' value 'Monoclinic' changed to 'monoclinic'
according to /home/saulius/struct/CIF-dictionaries/cif_core.dic
dictionary named 'cif_core.dic' version 2.4.1 from 2010-06-29.

Automatic conversion script
Id: cif_fix_values 1715 2011-07-08 13:25:40Z adriana 
;
_cod_original_sg_symbol_H-M 'C 2/c'
_cod_database_code 2208036
_cod_database_fobs_code 2208036

loop_
_symmetry_equiv_pos_as_xyz
'x, y, z'
'-x, y, -z+1/2'
'x+1/2, y+1/2, z'
'-x+1/2, y+1/2, -z+1/2'
'-x, -y, -z'
'x, -y, z-1/2'
'-x+1/2, -y+1/2, -z'
'x+1/2, -y+1/2, z-1/2'

loop_
_atom_site_label
_atom_site_fract_x
_atom_site_fract_y
_atom_site_fract_z
_atom_site_U_iso_or_equiv
_atom_site_adp_type
_atom_site_calc_flag
_atom_site_refinement_flags
_atom_site_occupancy
_atom_site_type_symbol
C1 0.08258(4) 0.5846(3) 0.49083(7) 0.0478(3) Uani d . 1 C
C2 0.08280(4) 0.5717(2) 0.41527(6) 0.0397(3) Uani d . 1 C
H2 0.0697 0.7080 0.3938 0.048 Uiso calc R 1 H
C3 0.12403(3) 0.5725(2) 0.40181(6) 0.0373(3) Uani d . 1 C
H3 0.1362 0.4297 0.4205 0.045 Uiso calc R 1 H
C4 0.14636(4) 0.7769(2) 0.43865(6) 0.0377(3) Uani d . 1 C
H4 0.1355 0.9214 0.4188 0.045 Uiso calc R 1 H
C5 0.14510(4) 0.7789(2) 0.51499(6) 0.0424(3) Uani d . 1 C
C6 0.10401(4) 0.7842(3) 0.52566(7) 0.0492(3) Uani d . 1 C
H6A 0.1032 0.7776 0.5734 0.059 Uiso calc R 1 H
H6B 0.0922 0.9275 0.5081 0.059 Uiso calc R 1 H
C7 0.06128(4) 0.3601(2) 0.38765(6) 0.0420(3) Uani d . 1 C
C8 -0.00125(4) 0.2138(3) 0.34937(9) 0.0632(4) Uani d . 1 C
H8 0.0096 0.1137 0.3184 0.076 Uiso calc R 1 H
C9 -0.00756(6) 0.0779(4) 0.40980(11) 0.0877(6) Uani d . 1 C
H91 0.0161 0.0139 0.4317 0.131 Uiso calc R 1 H
H92 -0.0252 -0.0446 0.3959 0.131 Uiso calc R 1 H
H93 -0.0176 0.1775 0.4405 0.131 Uiso calc R 1 H
C10 -0.03693(5) 0.3265(5) 0.31271(12) 0.0929(7) Uani d . 1 C
H101 -0.0484 0.4158 0.3439 0.139 Uiso calc R 1 H
H102 -0.0544 0.2097 0.2928 0.139 Uiso calc R 1 H
H103 -0.0307 0.4257 0.2781 0.139 Uiso calc R 1 H
C11 0.18704(4) 0.7601(2) 0.42803(6) 0.0402(3) Uani d . 1 C
C12 0.23519(4) 0.9248(3) 0.37390(9) 0.0585(4) Uani d . 1 C
H12 0.2516 0.8258 0.4059 0.070 Uiso calc R 1 H
C13 0.24964(5) 1.1634(4) 0.37998(12) 0.0829(6) Uani d . 1 C
H131 0.2333 1.2611 0.3493 0.124 Uiso calc R 1 H
H132 0.2748 1.1675 0.3694 0.124 Uiso calc R 1 H
H133 0.2503 1.2171 0.4252 0.124 Uiso calc R 1 H
C14 0.23220(8) 0.8283(5) 0.30549(14) 0.1135(9) Uani d . 1 C
H141 0.2211 0.6773 0.3042 0.170 Uiso calc R 1 H
H142 0.2570 0.8178 0.2937 0.170 Uiso calc R 1 H
H143 0.2166 0.9270 0.2740 0.170 Uiso calc R 1 H
C15 0.16713(5) 0.9816(3) 0.54955(8) 0.0590(4) Uani d . 1 C
H151 0.1667 0.9754 0.5970 0.088 Uiso calc R 1 H
H152 0.1557 1.1232 0.5314 0.088 Uiso calc R 1 H
H153 0.1929 0.9747 0.5421 0.088 Uiso calc R 1 H
C16 0.12591(4) 0.5767(2) 0.32705(6) 0.0394(3) Uani d . 1 C
C17 0.11161(4) 0.7606(3) 0.28676(7) 0.0514(4) Uani d . 1 C
H17 0.0994 0.8808 0.3049 0.062 Uiso calc R 1 H
C18 0.11530(5) 0.7672(3) 0.21975(8) 0.0622(4) Uani d . 1 C
H18 0.1056 0.8919 0.1932 0.075 Uiso calc R 1 H
C19 0.13310(5) 0.5920(3) 0.19204(8) 0.0641(5) Uani d . 1 C
H19 0.1356 0.5976 0.1470 0.077 Uiso calc R 1 H
C20 0.14712(5) 0.4084(3) 0.23128(8) 0.0625(4) Uani d . 1 C
H20 0.1591 0.2884 0.2126 0.075 Uiso calc R 1 H
C21 0.14363(4) 0.3997(3) 0.29861(7) 0.0501(4) Uani d . 1 C
H21 0.1533 0.2740 0.3248 0.060 Uiso calc R 1 H
O22 0.02452(3) 0.40602(18) 0.37070(5) 0.0519(3) Uani d . 1 O
O21 0.07529(3) 0.17373(18) 0.38329(6) 0.0554(3) Uani d . 1 O
O11 0.06699(4) 0.4406(2) 0.51928(6) 0.0768(4) Uani d . 1 O
O51 0.16009(3) 0.56738(17) 0.54505(5) 0.0508(3) Uani d . 1 O
H51 0.1791 0.5316 0.5299 0.076 Uiso calc R 1 H
O42 0.19687(3) 0.92937(17) 0.39085(5) 0.0515(3) Uani d . 1 O
O41 0.20823(3) 0.60803(18) 0.45165(6) 0.0578(3) Uani d . 1 O

loop_
_atom_site_aniso_label
_atom_site_aniso_U_11
_atom_site_aniso_U_22
_atom_site_aniso_U_33
_atom_site_aniso_U_12
_atom_site_aniso_U_13
_atom_site_aniso_U_23
C1 0.0455(7) 0.0550(9) 0.0461(8) 0.0003(6) 0.0168(6) -0.0003(7)
C2 0.0398(7) 0.0396(7) 0.0407(7) 0.0041(5) 0.0098(5) 0.0007(5)
C3 0.0398(7) 0.0352(7) 0.0380(7) 0.0030(5) 0.0097(5) 0.0014(5)
C4 0.0420(7) 0.0337(6) 0.0378(7) 0.0025(5) 0.0080(5) 0.0024(5)
C5 0.0526(8) 0.0367(7) 0.0380(7) 0.0010(6) 0.0083(6) -0.0002(5)
C6 0.0587(8) 0.0520(8) 0.0402(7) 0.0027(7) 0.0177(6) -0.0058(6)
C7 0.0384(7) 0.0471(8) 0.0418(7) 0.0022(6) 0.0111(5) 0.0018(6)
C8 0.0443(8) 0.0749(11) 0.0699(10) -0.0116(8) 0.0089(7) -0.0106(9)
C9 0.0685(12) 0.0936(15) 0.1045(16) -0.0173(11) 0.0250(11) 0.0137(12)
C10 0.0495(10) 0.1256(18) 0.0968(15) -0.0074(11) -0.0062(9) -0.0009(14)
C11 0.0442(7) 0.0369(7) 0.0391(7) -0.0006(6) 0.0063(5) 0.0000(6)
C12 0.0463(8) 0.0586(10) 0.0760(11) 0.0048(7) 0.0258(7) 0.0124(8)
C13 0.0613(11) 0.0824(13) 0.1109(16) -0.0215(10) 0.0316(10) -0.0186(12)
C14 0.1160(18) 0.1129(18) 0.132(2) -0.0426(16) 0.0797(16) -0.0508(17)
C15 0.0733(10) 0.0519(9) 0.0512(8) -0.0084(8) 0.0095(7) -0.0099(7)
C16 0.0396(7) 0.0409(7) 0.0387(7) -0.0034(5) 0.0098(5) -0.0038(5)
C17 0.0634(9) 0.0496(8) 0.0422(7) 0.0069(7) 0.0123(6) -0.0010(6)
C18 0.0817(11) 0.0628(10) 0.0423(8) -0.0006(9) 0.0111(7) 0.0051(7)
C19 0.0808(11) 0.0749(12) 0.0405(8) -0.0180(9) 0.0213(8) -0.0108(8)
C20 0.0718(10) 0.0634(10) 0.0584(9) -0.0036(8) 0.0281(8) -0.0208(8)
C21 0.0537(8) 0.0466(8) 0.0527(8) 0.0017(6) 0.0166(6) -0.0063(6)
O22 0.0378(5) 0.0574(6) 0.0597(6) 0.0015(4) 0.0062(4) -0.0033(5)
O21 0.0466(6) 0.0438(6) 0.0763(7) 0.0010(5) 0.0119(5) -0.0063(5)
O11 0.0907(9) 0.0898(9) 0.0558(7) -0.0342(7) 0.0291(6) -0.0010(6)
O51 0.0621(6) 0.0472(6) 0.0437(5) 0.0038(5) 0.0107(5) 0.0089(4)
O42 0.0452(5) 0.0494(6) 0.0632(6) 0.0039(4) 0.0188(4) 0.0139(5)
O41 0.0487(6) 0.0554(6) 0.0711(7) 0.0122(5) 0.0147(5) 0.0174(5)

loop_
_atom_type_symbol
_atom_type_description
_atom_type_scat_dispersion_real
_atom_type_scat_dispersion_imag
_atom_type_scat_source
C C 0.0033 0.0016 'International Tables Vol C Tables 4.2.6.8 and 6.1.1.4'
H H 0.0000 0.0000 'International Tables Vol C Tables 4.2.6.8 and 6.1.1.4'
O O 0.0106 0.0060 'International Tables Vol C Tables 4.2.6.8 and 6.1.1.4'

loop_
_geom_angle_atom_site_label_1
_geom_angle_atom_site_label_2
_geom_angle_atom_site_label_3
_geom_angle
O11 C1 C6 123.70(13)
O11 C1 C2 121.66(13)
C6 C1 C2 114.62(12)
C7 C2 C1 108.63(11)
C7 C2 C3 112.39(10)
C1 C2 C3 110.12(11)
C7 C2 H2 108.5
C1 C2 H2 108.5
C3 C2 H2 108.5
C16 C3 C2 112.37(10)
C16 C3 C4 110.93(10)
C2 C3 C4 110.37(10)
C16 C3 H3 107.7
C2 C3 H3 107.7
C4 C3 H3 107.7
C11 C4 C3 108.28(10)
C11 C4 C5 109.57(10)
C3 C4 C5 112.53(10)
C11 C4 H4 108.8
C3 C4 H4 108.8
C5 C4 H4 108.8
O51 C5 C15 109.98(11)
O51 C5 C6 104.98(11)
C15 C5 C6 110.94(12)
O51 C5 C4 110.02(10)
C15 C5 C4 111.20(11)
C6 C5 C4 109.54(11)
C1 C6 C5 110.33(11)
C1 C6 H6A 109.6
C5 C6 H6A 109.6
C1 C6 H6B 109.6
C5 C6 H6B 109.6
H6A C6 H6B 108.1
O21 C7 O22 124.68(13)
O21 C7 C2 124.59(12)
O22 C7 C2 110.69(11)
O22 C8 C9 109.62(14)
O22 C8 C10 104.58(15)
C9 C8 C10 113.10(16)
O22 C8 H8 109.8
C9 C8 H8 109.8
C10 C8 H8 109.8
C8 C9 H91 109.5
C8 C9 H92 109.5
H91 C9 H92 109.5
C8 C9 H93 109.5
H91 C9 H93 109.5
H92 C9 H93 109.5
C8 C10 H101 109.5
C8 C10 H102 109.5
H101 C10 H102 109.5
C8 C10 H103 109.5
H101 C10 H103 109.5
H102 C10 H103 109.5
O41 C11 O42 123.87(12)
O41 C11 C4 123.14(12)
O42 C11 C4 112.99(11)
O42 C12 C13 106.97(13)
O42 C12 C14 107.68(15)
C13 C12 C14 113.66(17)
O42 C12 H12 109.5
C13 C12 H12 109.5
C14 C12 H12 109.5
C12 C13 H131 109.5
C12 C13 H132 109.5
H131 C13 H132 109.5
C12 C13 H133 109.5
H131 C13 H133 109.5
H132 C13 H133 109.5
C12 C14 H141 109.5
C12 C14 H142 109.5
H141 C14 H142 109.5
C12 C14 H143 109.5
H141 C14 H143 109.5
H142 C14 H143 109.5
C5 C15 H151 109.5
C5 C15 H152 109.5
H151 C15 H152 109.5
C5 C15 H153 109.5
H151 C15 H153 109.5
H152 C15 H153 109.5
C21 C16 C17 118.53(13)
C21 C16 C3 120.10(12)
C17 C16 C3 121.31(11)
C18 C17 C16 120.54(14)
C18 C17 H17 119.7
C16 C17 H17 119.7
C19 C18 C17 120.62(16)
C19 C18 H18 119.7
C17 C18 H18 119.7
C18 C19 C20 119.37(14)
C18 C19 H19 120.3
C20 C19 H19 120.3
C19 C20 C21 120.62(15)
C19 C20 H20 119.7
C21 C20 H20 119.7
C16 C21 C20 120.32(14)
C16 C21 H21 119.8
C20 C21 H21 119.8
C7 O22 C8 117.99(12)
C5 O51 H51 109.5
C11 O42 C12 118.02(11)

loop_
_geom_bond_atom_site_label_1
_geom_bond_atom_site_label_2
_geom_bond_distance
C1 O11 1.2026(17)
C1 C6 1.495(2)
C1 C2 1.5275(19)
C2 C7 1.5033(19)
C2 C3 1.5449(17)
C2 H2 0.9800
C3 C16 1.5214(17)
C3 C4 1.5454(18)
C3 H3 0.9800
C4 C11 1.5102(18)
C4 C5 1.5485(17)
C4 H4 0.9800
C5 O51 1.4302(16)
C5 C15 1.516(2)
C5 C6 1.522(2)
C6 H6A 0.9700
C6 H6B 0.9700
C7 O21 1.2000(16)
C7 O22 1.3279(16)
C8 O22 1.4627(19)
C8 C9 1.501(3)
C8 C10 1.510(3)
C8 H8 0.9800
C9 H91 0.9600
C9 H92 0.9600
C9 H93 0.9600
C10 H101 0.9600
C10 H102 0.9600
C10 H103 0.9600
C11 O41 1.2060(16)
C11 O42 1.3187(16)
C12 O42 1.4692(17)
C12 C13 1.474(2)
C12 C14 1.476(3)
C12 H12 0.9800
C13 H131 0.9600
C13 H132 0.9600
C13 H133 0.9600
C14 H141 0.9600
C14 H142 0.9600
C14 H143 0.9600
C15 H151 0.9600
C15 H152 0.9600
C15 H153 0.9600
C16 C21 1.3815(19)
C16 C17 1.3840(19)
C17 C18 1.381(2)
C17 H17 0.9300
C18 C19 1.368(2)
C18 H18 0.9300
C19 C20 1.369(2)
C19 H19 0.9300
C20 C21 1.386(2)
C20 H20 0.9300
C21 H21 0.9300
O51 H51 0.8200

loop_
_geom_hbond_atom_site_label_D
_geom_hbond_atom_site_label_H
_geom_hbond_atom_site_label_A
_geom_hbond_site_symmetry_A
_geom_hbond_distance_DH
_geom_hbond_distance_HA
_geom_hbond_distance_DA
_geom_hbond_angle_DHA
_geom_hbond_publ_flag
C4 H4 O21 1_565 0.98 2.60 3.4678(16) 148 yes
C17 H17 O21 1_565 0.93 2.57 3.4759(18) 166 yes
C15 H152 O51 1_565 0.96 2.59 3.404(2) 143 yes
C19 H19 O51 6_565 0.93 2.55 3.4005(18) 152 yes
O51 H51 O41 . 0.82 2.08 2.7724(14) 142 yes

loop_
_geom_torsion_atom_site_label_1
_geom_torsion_atom_site_label_2
_geom_torsion_atom_site_label_3
_geom_torsion_atom_site_label_4
_geom_torsion
_geom_torsion_publ_flag
O11 C1 C2 C7 0.03(19) ?
C6 C1 C2 C7 178.36(11) yes
O11 C1 C2 C3 -123.45(15) ?
C6 C1 C2 C3 54.89(15) ?
C7 C2 C3 C16 62.69(14) ?
C1 C2 C3 C16 -176.05(11) yes
C7 C2 C3 C4 -172.92(10) yes
C1 C2 C3 C4 -51.66(14) ?
C16 C3 C4 C11 -58.78(13) ?
C2 C3 C4 C11 176.00(10) yes
C16 C3 C4 C5 179.96(10) yes
C2 C3 C4 C5 54.75(13) ?
C11 C4 C5 O51 -62.42(13) ?
C3 C4 C5 O51 58.10(14) ?
C11 C4 C5 C15 59.68(15) ?
C3 C4 C5 C15 -179.80(11) ?
C11 C4 C5 C6 -177.33(11) yes
C3 C4 C5 C6 -56.81(14) ?
O11 C1 C6 C5 120.75(16) ?
C2 C1 C6 C5 -57.55(15) ?
O51 C5 C6 C1 -61.73(14) yes
C15 C5 C6 C1 179.52(12) yes
C4 C5 C6 C1 56.38(14) ?
C1 C2 C7 O21 -90.69(16) ?
C3 C2 C7 O21 31.41(18) ?
C1 C2 C7 O22 87.39(13) ?
C3 C2 C7 O22 -150.50(11) ?
C3 C4 C11 O41 -67.57(16) ?
C5 C4 C11 O41 55.50(16) ?
C3 C4 C11 O42 112.90(12) ?
C5 C4 C11 O42 -124.03(12) ?
C2 C3 C16 C21 -119.98(13) ?
C4 C3 C16 C21 115.94(13) ?
C2 C3 C16 C17 62.89(16) ?
C4 C3 C16 C17 -61.19(16) ?
C21 C16 C17 C18 -0.5(2) ?
C3 C16 C17 C18 176.65(13) ?
C16 C17 C18 C19 0.1(3) ?
C17 C18 C19 C20 0.4(3) ?
C18 C19 C20 C21 -0.4(3) ?
C17 C16 C21 C20 0.5(2) ?
C3 C16 C21 C20 -176.71(13) ?
C19 C20 C21 C16 0.0(2) ?
O21 C7 O22 C8 4.3(2) ?
C2 C7 O22 C8 -173.81(12) ?
C9 C8 O22 C7 76.70(18) ?
C10 C8 O22 C7 -161.75(14) ?
O41 C11 O42 C12 3.8(2) ?
C4 C11 O42 C12 -176.71(12) ?
C13 C12 O42 C11 -139.02(15) ?
C14 C12 O42 C11 98.45(18) ?

loop_
_cod_related_entry_id
_cod_related_entry_database
_cod_related_entry_code
1 ChemSpider 2382979
